data_8102472
loop_
_publ_author_name
'Xianming Chen'
'Shuhua Zhang'
'Chengmin Ge'
'Guangzhao Li'

_publ_section_title
;
 Crystal structure of
 aqua-bis{(1,10-phenanthroline)-[(E)-5-bromo-2-oxidobenzylideneamino]ethanesulfonato}dinickel(II)
 --- ethanol (1:1), Ni2(H2O)(C12H8N2)2(C9H10BrNO5S)2 &#x00B7; C2H5OH
;
_journal_issue 3
_journal_name_full 'Zeitschrift f\"ur Kristallographie - New Crystal Structures'
_journal_page_first 443
_journal_volume 224
_journal_year 2009
_chemical_formula_moiety '2(C21 H18 Br N3 Ni O5 S), C2 H6 O, H2 O '
_chemical_formula_sum 'C44 H44 Br2 N6 Ni2 O12 S2'
_chemical_formula_weight 1190.21
_chemical_name_systematic
; 
aqua{2-[(<i>E</i>)-5-bromo-2-oxidobenzylidene-
amino]ethanesulfonato}(1,10-phenanthroline)-nickel(II) ethanol solvate,
;
_space_group_IT_number 2
_symmetry_cell_setting triclinic
_symmetry_space_group_name_Hall '-P 1'
_symmetry_space_group_name_H-M 'P -1'
_atom_sites_solution_hydrogens geom
_atom_sites_solution_primary direct
_atom_sites_solution_secondary difmap
_audit_creation_method SHELXL-97
_cell_angle_alpha 113.374(3)
_cell_angle_beta 99.362(2)
_cell_angle_gamma 91.253(2)
_cell_formula_units_Z 2
_cell_length_a 13.5359(15)
_cell_length_b 14.0612(17)
_cell_length_c 15.2782(19)
_cell_measurement_reflns_used 3768
_cell_measurement_temperature 298(2)
_cell_measurement_theta_max 23.504
_cell_measurement_theta_min 2.319
_cell_volume 2621.7(5)
_computing_cell_refinement 'Bruker SMART'
_computing_data_collection 'Bruker SMART'
_computing_data_reduction 'Bruker SAINT'
_computing_molecular_graphics 'Bruker SHELXTL'
_computing_publication_material 'Bruker SHELXTL'
_computing_structure_refinement 'SHELXL-97 (Sheldrick, 1997)'
_computing_structure_solution 'SHELXS-97 (Sheldrick, 1990)'
_diffrn_ambient_temperature 298(2)
_diffrn_measured_fraction_theta_full 0.983
_diffrn_measured_fraction_theta_max 0.983
_diffrn_measurement_device_type 'CCD area detector'
_diffrn_measurement_method 'phi and omega scans'
_diffrn_radiation_monochromator graphite
_diffrn_radiation_source 'fine-focus sealed tube'
_diffrn_radiation_type MoK\a
_diffrn_radiation_wavelength 0.71073
_diffrn_reflns_av_R_equivalents 0.0228
_diffrn_reflns_av_sigmaI/netI 0.0577
_diffrn_reflns_limit_h_max 16
_diffrn_reflns_limit_h_min -16
_diffrn_reflns_limit_k_max 16
_diffrn_reflns_limit_k_min -16
_diffrn_reflns_limit_l_max 18
_diffrn_reflns_limit_l_min -15
_diffrn_reflns_number 13693
_diffrn_reflns_theta_full 25.01
_diffrn_reflns_theta_max 25.01
_diffrn_reflns_theta_min 1.48
_diffrn_standards_decay_% 0
_diffrn_standards_interval_count 0
_diffrn_standards_interval_time 0
_diffrn_standards_number 0
_exptl_absorpt_coefficient_mu 2.384
_exptl_absorpt_correction_T_max 0.466
_exptl_absorpt_correction_T_min 0.410
_exptl_absorpt_correction_type multi-scan
_exptl_absorpt_process_details sadabs
_exptl_crystal_colour GREEN
_exptl_crystal_density_diffrn 1.508
_exptl_crystal_density_method 'not measured'
_exptl_crystal_description BLOCK
_exptl_crystal_F_000 1208
_exptl_crystal_size_max 0.39
_exptl_crystal_size_mid 0.37
_exptl_crystal_size_min 0.32
_refine_diff_density_max 0.868
_refine_diff_density_min -0.681
_refine_diff_density_rms 0.100
_refine_ls_extinction_method none
_refine_ls_goodness_of_fit_ref 0.997
_refine_ls_hydrogen_treatment constr
_refine_ls_matrix_type full
_refine_ls_number_parameters 660
_refine_ls_number_reflns 9241
_refine_ls_number_restraints 0
_refine_ls_restrained_S_all 0.997
_refine_ls_R_factor_all 0.0980
_refine_ls_R_factor_gt 0.0560
_refine_ls_shift/su_max 0.001
_refine_ls_shift/su_mean 0.000
_refine_ls_structure_factor_coef Fsqd
_refine_ls_weighting_details 'calc w=1/[\s^2^(Fo^2^)+(0.1160P)^2^+2.1990P] where P=(Fo^2^+2Fc^2^)/3'
_refine_ls_weighting_scheme calc
_refine_ls_wR_factor_gt 0.1650
_refine_ls_wR_factor_ref 0.1962
_reflns_number_gt 5759
_reflns_number_total 9241
_reflns_threshold_expression >2sigma(I)
_cod_data_source_file 1267-2656.cff
_cod_data_source_block 698155
_cod_depositor_comments
;
The following automatic conversions were performed:
'_symmetry_cell_setting' value 'Triclinic' changed to 'triclinic'
according to '/home/saulius/struct/CIF-dictionaries/cif_core.dic'
dictionary named 'cif_core.dic' version 2.4.1 from 2010-06-29.

Automatic conversion script
Id: cif_fix_enum 1555 2011-01-17 13:19:09Z saulius 
;
_cod_original_sg_symbol_Hall 'P -1'
_cod_original_sg_symbol_H-M P-1
_cod_database_code 8102472

loop_
_symmetry_equiv_pos_as_xyz
'x, y, z'
'-x, -y, -z'

loop_
_atom_site_label
_atom_site_type_symbol
_atom_site_fract_x
_atom_site_fract_y
_atom_site_fract_z
_atom_site_U_iso_or_equiv
_atom_site_adp_type
_atom_site_occupancy
_atom_site_symmetry_multiplicity
_atom_site_calc_flag
_atom_site_refinement_flags
_atom_site_disorder_assembly
_atom_site_disorder_group
Ni1 Ni 0.78178(5) 0.68863(6) 0.41227(5) 0.0400(2) Uani 1 1 d . . .
Ni2 Ni 0.83180(6) 0.75137(6) 0.10981(5) 0.0433(2) Uani 1 1 d . . .
Br1 Br 0.69584(7) 1.23713(6) 0.49223(8) 0.0873(3) Uani 1 1 d . . .
Br2 Br 0.38135(9) 0.99530(12) 0.29352(10) 0.1348(5) Uani 1 1 d . . .
N1 N 0.6466(3) 0.7508(4) 0.4222(4) 0.0428(12) Uani 1 1 d . . .
N2 N 0.9208(3) 0.6285(4) 0.4150(4) 0.0455(12) Uani 1 1 d . . .
N3 N 0.8374(4) 0.7493(4) 0.5628(4) 0.0460(12) Uani 1 1 d . . .
N4 N 0.8165(4) 0.9076(4) 0.1674(4) 0.0484(12) Uani 1 1 d . . .
N5 N 0.7488(4) 0.7228(4) -0.0303(4) 0.0482(12) Uani 1 1 d . . .
N6 N 0.8433(4) 0.5929(4) 0.0366(4) 0.0496(13) Uani 1 1 d . . .
O1 O 0.7251(3) 0.5528(3) 0.4202(3) 0.0509(11) Uani 1 1 d . . .
O2 O 0.6509(3) 0.4896(4) 0.5218(4) 0.0663(14) Uani 1 1 d . . .
O3 O 0.5686(4) 0.4429(4) 0.3562(4) 0.0731(14) Uani 1 1 d . . .
O4 O 0.8417(3) 0.8126(3) 0.3987(3) 0.0463(10) Uani 1 1 d . . .
O5 O 0.7469(3) 0.6090(3) 0.2619(3) 0.0544(11) Uani 1 1 d . . .
H5A H 0.7367 0.6517 0.2353 0.065 Uiso 1 1 d R . .
H5B H 0.6940 0.5676 0.2457 0.065 Uiso 1 1 d R . .
O6 O 0.9693(3) 0.7704(3) 0.0691(3) 0.0581(12) Uani 1 1 d . . .
O7 O 1.0472(4) 0.8319(4) -0.0325(3) 0.0740(15) Uani 1 1 d . . .
O8 O 1.1112(4) 0.9007(4) 0.1384(4) 0.0786(15) Uani 1 1 d . . .
O9 O 0.7087(3) 0.7227(3) 0.1551(3) 0.0531(11) Uani 1 1 d . . .
O10 O 0.9227(3) 0.7538(3) 0.2365(3) 0.0500(10) Uani 1 1 d . . .
H10B H 0.9200 0.8114 0.2836 0.075 Uiso 1 1 d R . .
H10C H 0.9012 0.7041 0.2490 0.075 Uiso 1 1 d R . .
O11 O 0.580(3) 0.468(2) 0.1906(11) 0.055(11) Uani 0.30(4) 1 d P A 1
H11 H 0.5491 0.4456 0.2219 0.082 Uiso 0.30(4) 1 calc PR A 1
O12 O 0.235(2) 0.913(3) 0.948(4) 0.092(16) Uani 0.26(4) 1 d P B 1
H12 H 0.1833 0.8900 0.9575 0.138 Uiso 0.26(4) 1 calc PR B 1
O11' O 0.639(4) 0.420(4) 0.1864(17) 0.056(17) Uani 0.20(4) 1 d P A 2
H11' H 0.6135 0.4475 0.2346 0.084 Uiso 0.20(4) 1 calc PR A 2
O12' O 0.256(2) 0.967(4) 1.029(5) 0.091(18) Uani 0.24(4) 1 d P B 2
H12' H 0.1976 0.9484 1.0012 0.136 Uiso 0.24(4) 1 calc PR B 2
O13 O 0.1194(5) 0.8558(6) 0.2983(5) 0.126(3) Uani 1 1 d . . .
H13A H 0.1242 0.8732 0.2517 0.151 Uiso 1 1 d R . .
H13B H 0.0615 0.8239 0.2864 0.151 Uiso 1 1 d R . .
S1 S 0.63231(11) 0.52020(13) 0.44216(12) 0.0474(4) Uani 1 1 d . . .
S2 S 1.02293(13) 0.85730(13) 0.06253(12) 0.0512(4) Uani 1 1 d . . .
C1 C 0.5664(5) 0.6320(5) 0.4802(5) 0.0558(17) Uani 1 1 d . . .
H1A H 0.5003 0.6129 0.4881 0.067 Uiso 1 1 calc R . .
H1B H 0.6020 0.6818 0.5428 0.067 Uiso 1 1 calc R . .
C2 C 0.5548(4) 0.6839(6) 0.4076(6) 0.0582(18) Uani 1 1 d . . .
H2A H 0.5415 0.6307 0.3418 0.070 Uiso 1 1 calc R . .
H2B H 0.4980 0.7255 0.4162 0.070 Uiso 1 1 calc R . .
C3 C 0.6350(4) 0.8454(5) 0.4361(4) 0.0451(14) Uani 1 1 d . . .
H3 H 0.5706 0.8657 0.4416 0.054 Uiso 1 1 calc R . .
C4 C 0.7108(4) 0.9247(4) 0.4444(4) 0.0408(13) Uani 1 1 d . . .
C5 C 0.8081(4) 0.9032(5) 0.4234(4) 0.0400(13) Uani 1 1 d . . .
C6 C 0.8714(5) 0.9891(5) 0.4288(4) 0.0499(15) Uani 1 1 d . . .
H6 H 0.9366 0.9790 0.4176 0.060 Uiso 1 1 calc R . .
C7 C 0.8382(5) 1.0858(5) 0.4499(5) 0.0537(16) Uani 1 1 d . . .
H7 H 0.8807 1.1400 0.4523 0.064 Uiso 1 1 calc R . .
C8 C 0.7422(5) 1.1034(5) 0.4677(5) 0.0531(16) Uani 1 1 d . . .
C9 C 0.6792(4) 1.0249(5) 0.4662(4) 0.0471(15) Uani 1 1 d . . .
H9 H 0.6150 1.0380 0.4796 0.056 Uiso 1 1 calc R . .
C10 C 0.7957(5) 0.8084(5) 0.6351(5) 0.0586(17) Uani 1 1 d . . .
H10A H 0.7355 0.8344 0.6205 0.070 Uiso 1 1 calc R . .
C11 C 0.8364(6) 0.8343(6) 0.7318(6) 0.071(2) Uani 1 1 d . . .
H11A H 0.8034 0.8748 0.7807 0.085 Uiso 1 1 calc R . .
C12 C 0.9253(7) 0.7993(6) 0.7533(6) 0.078(2) Uani 1 1 d . . .
H12A H 0.9529 0.8143 0.8177 0.094 Uiso 1 1 calc R . .
C13 C 0.9767(5) 0.7399(6) 0.6789(6) 0.0628(19) Uani 1 1 d . . .
C14 C 0.9282(4) 0.7157(5) 0.5845(5) 0.0445(15) Uani 1 1 d . . .
C15 C 0.9730(4) 0.6524(4) 0.5055(5) 0.0439(15) Uani 1 1 d . . .
C16 C 1.0670(5) 0.6176(5) 0.5223(6) 0.0607(19) Uani 1 1 d . . .
C17 C 1.1073(5) 0.5549(6) 0.4405(7) 0.073(2) Uani 1 1 d . . .
H17 H 1.1700 0.5307 0.4488 0.088 Uiso 1 1 calc R . .
C18 C 1.0555(6) 0.5311(6) 0.3524(7) 0.075(2) Uani 1 1 d . . .
H18 H 1.0814 0.4899 0.2983 0.090 Uiso 1 1 calc R . .
C19 C 0.9606(5) 0.5687(6) 0.3407(6) 0.0622(19) Uani 1 1 d . . .
H19 H 0.9245 0.5506 0.2782 0.075 Uiso 1 1 calc R . .
C20 C 1.0739(7) 0.7035(7) 0.6957(8) 0.086(3) Uani 1 1 d . . .
H20 H 1.1070 0.7200 0.7589 0.103 Uiso 1 1 calc R . .
C21 C 1.1164(6) 0.6468(7) 0.6220(8) 0.082(3) Uani 1 1 d . . .
H21 H 1.1796 0.6251 0.6345 0.099 Uiso 1 1 calc R . .
C22 C 0.9390(5) 0.9548(5) 0.0826(5) 0.0595(18) Uani 1 1 d . . .
H22A H 0.9729 1.0171 0.0841 0.071 Uiso 1 1 calc R . .
H22B H 0.8825 0.9315 0.0287 0.071 Uiso 1 1 calc R . .
C23 C 0.8991(6) 0.9824(5) 0.1773(5) 0.0618(18) Uani 1 1 d . . .
H23A H 0.9535 0.9842 0.2280 0.074 Uiso 1 1 calc R . .
H23B H 0.8758 1.0512 0.1967 0.074 Uiso 1 1 calc R . .
C24 C 0.7379(5) 0.9467(5) 0.1987(5) 0.0550(17) Uani 1 1 d . . .
H24 H 0.7387 1.0188 0.2221 0.066 Uiso 1 1 calc R . .
C25 C 0.6485(5) 0.8915(5) 0.2017(4) 0.0518(16) Uani 1 1 d . . .
C26 C 0.6386(5) 0.7850(6) 0.1812(4) 0.0515(16) Uani 1 1 d . . .
C27 C 0.5474(5) 0.7434(6) 0.1913(5) 0.0656(19) Uani 1 1 d . . .
H27 H 0.5382 0.6727 0.1769 0.079 Uiso 1 1 calc R . .
C28 C 0.4713(6) 0.8053(8) 0.2222(6) 0.079(2) Uani 1 1 d . . .
H28 H 0.4115 0.7761 0.2276 0.095 Uiso 1 1 calc R . .
C29 C 0.4846(6) 0.9096(8) 0.2447(6) 0.079(2) Uani 1 1 d . . .
C30 C 0.5703(6) 0.9528(6) 0.2342(5) 0.067(2) Uani 1 1 d . . .
H30 H 0.5773 1.0236 0.2486 0.080 Uiso 1 1 calc R . .
C31 C 0.6991(5) 0.7873(6) -0.0606(5) 0.0613(18) Uani 1 1 d . . .
H31 H 0.6986 0.8558 -0.0170 0.074 Uiso 1 1 calc R . .
C32 C 0.6475(6) 0.7559(7) -0.1560(6) 0.073(2) Uani 1 1 d . . .
H32 H 0.6127 0.8029 -0.1750 0.087 Uiso 1 1 calc R . .
C33 C 0.6483(6) 0.6559(7) -0.2212(6) 0.071(2) Uani 1 1 d . . .
H33 H 0.6155 0.6349 -0.2851 0.086 Uiso 1 1 calc R . .
C34 C 0.6991(5) 0.5847(6) -0.1912(5) 0.0600(18) Uani 1 1 d . . .
C35 C 0.7476(4) 0.6236(5) -0.0934(4) 0.0493(16) Uani 1 1 d . . .
C36 C 0.7980(5) 0.5533(5) -0.0582(4) 0.0481(15) Uani 1 1 d . . .
C37 C 0.7995(5) 0.4473(6) -0.1214(5) 0.0634(19) Uani 1 1 d . . .
C38 C 0.8516(6) 0.3833(6) -0.0799(6) 0.075(2) Uani 1 1 d . . .
H38 H 0.8553 0.3133 -0.1176 0.089 Uiso 1 1 calc R . .
C39 C 0.8948(6) 0.4255(6) 0.0139(6) 0.073(2) Uani 1 1 d . . .
H39 H 0.9279 0.3838 0.0414 0.087 Uiso 1 1 calc R . .
C40 C 0.8915(5) 0.5291(5) 0.0708(5) 0.0601(18) Uani 1 1 d . . .
H40 H 0.9240 0.5558 0.1353 0.072 Uiso 1 1 calc R . .
C41 C 0.7038(6) 0.4779(7) -0.2532(6) 0.074(2) Uani 1 1 d . . .
H41 H 0.6722 0.4531 -0.3179 0.089 Uiso 1 1 calc R . .
C42 C 0.7525(6) 0.4124(7) -0.2208(6) 0.078(2) Uani 1 1 d . . .
H42 H 0.7554 0.3439 -0.2634 0.093 Uiso 1 1 calc R . .
C43 C 0.5666(15) 0.4003(15) 0.1025(15) 0.096(6) Uani 0.50 1 d P . .
H43A H 0.4947 0.3863 0.0778 0.115 Uiso 0.50 1 calc PR A 1
H43B H 0.5909 0.3362 0.1032 0.115 Uiso 0.50 1 calc PR A 1
C44 C 0.6128(16) 0.4246(17) 0.0331(14) 0.110(7) Uani 0.50 1 d P A .
H44A H 0.6069 0.4962 0.0444 0.165 Uiso 0.50 1 calc PR . .
H44B H 0.5794 0.3808 -0.0317 0.165 Uiso 0.50 1 calc PR . .
H44C H 0.6826 0.4126 0.0410 0.165 Uiso 0.50 1 calc PR . .
C45 C 0.316(2) 0.884(2) 0.992(2) 0.135(8) Uani 0.50 1 d P . .
H45A H 0.3112 0.8089 0.9657 0.162 Uiso 0.50 1 calc PR B 1
H45B H 0.3139 0.9094 1.0603 0.162 Uiso 0.50 1 calc PR B 1
C46 C 0.4152(19) 0.922(2) 0.9812(19) 0.138(9) Uani 0.50 1 d P B .
H46A H 0.4083 0.9293 0.9205 0.207 Uiso 0.50 1 calc PR . .
H46B H 0.4632 0.8736 0.9827 0.207 Uiso 0.50 1 calc PR . .
H46C H 0.4379 0.9888 1.0335 0.207 Uiso 0.50 1 calc PR . .

loop_
_atom_site_aniso_label
_atom_site_aniso_U_11
_atom_site_aniso_U_22
_atom_site_aniso_U_33
_atom_site_aniso_U_23
_atom_site_aniso_U_13
_atom_site_aniso_U_12
Ni1 0.0339(4) 0.0457(5) 0.0501(5) 0.0275(4) 0.0125(3) 0.0081(3)
Ni2 0.0503(5) 0.0413(5) 0.0439(5) 0.0210(4) 0.0135(4) 0.0088(3)
Br1 0.0931(6) 0.0427(4) 0.1313(8) 0.0292(5) 0.0506(6) 0.0138(4)
Br2 0.0937(7) 0.1707(13) 0.1480(11) 0.0557(9) 0.0601(7) 0.0748(8)
N1 0.031(2) 0.048(3) 0.060(3) 0.032(3) 0.012(2) 0.005(2)
N2 0.039(3) 0.045(3) 0.064(3) 0.030(3) 0.019(3) 0.010(2)
N3 0.043(3) 0.047(3) 0.053(3) 0.025(3) 0.010(2) 0.002(2)
N4 0.063(3) 0.040(3) 0.044(3) 0.018(2) 0.016(3) 0.009(3)
N5 0.051(3) 0.053(3) 0.045(3) 0.025(3) 0.010(2) 0.005(3)
N6 0.058(3) 0.047(3) 0.050(3) 0.022(3) 0.018(3) 0.006(3)
O1 0.040(2) 0.054(3) 0.077(3) 0.042(2) 0.020(2) 0.0105(19)
O2 0.051(3) 0.091(4) 0.089(4) 0.068(3) 0.018(2) 0.011(2)
O3 0.059(3) 0.067(3) 0.088(4) 0.030(3) 0.002(3) -0.006(3)
O4 0.045(2) 0.048(3) 0.057(3) 0.026(2) 0.023(2) 0.0105(19)
O5 0.059(3) 0.055(3) 0.058(3) 0.031(2) 0.011(2) 0.002(2)
O6 0.060(3) 0.051(3) 0.079(3) 0.036(2) 0.028(2) 0.010(2)
O7 0.099(4) 0.089(4) 0.054(3) 0.042(3) 0.035(3) 0.019(3)
O8 0.066(3) 0.085(4) 0.076(4) 0.031(3) -0.004(3) -0.008(3)
O9 0.055(2) 0.053(3) 0.067(3) 0.035(2) 0.024(2) 0.016(2)
O10 0.060(3) 0.050(3) 0.047(2) 0.025(2) 0.016(2) 0.009(2)
O11 0.068(19) 0.054(14) 0.041(9) 0.018(8) 0.016(8) -0.031(14)
O12 0.085(18) 0.11(3) 0.12(4) 0.08(3) 0.028(19) 0.015(16)
O11' 0.07(3) 0.06(2) 0.041(14) 0.018(12) 0.016(13) -0.03(2)
O12' 0.085(19) 0.10(3) 0.12(4) 0.07(3) 0.03(2) 0.014(18)
O13 0.102(5) 0.183(8) 0.090(5) 0.065(5) -0.003(4) -0.042(5)
S1 0.0377(8) 0.0520(10) 0.0659(10) 0.0374(8) 0.0110(7) 0.0039(7)
S2 0.0612(10) 0.0548(10) 0.0460(9) 0.0277(8) 0.0141(8) 0.0041(8)
C1 0.039(3) 0.063(4) 0.083(5) 0.044(4) 0.021(3) 0.006(3)
C2 0.038(3) 0.061(4) 0.094(5) 0.049(4) 0.015(3) 0.009(3)
C3 0.037(3) 0.053(4) 0.058(4) 0.030(3) 0.018(3) 0.011(3)
C4 0.043(3) 0.038(3) 0.042(3) 0.017(3) 0.011(3) 0.004(3)
C5 0.040(3) 0.044(4) 0.038(3) 0.018(3) 0.010(3) 0.003(3)
C6 0.046(3) 0.055(4) 0.054(4) 0.025(3) 0.017(3) -0.001(3)
C7 0.059(4) 0.043(4) 0.056(4) 0.017(3) 0.013(3) -0.005(3)
C8 0.065(4) 0.036(3) 0.058(4) 0.016(3) 0.019(3) 0.006(3)
C9 0.043(3) 0.049(4) 0.054(4) 0.022(3) 0.018(3) 0.010(3)
C10 0.057(4) 0.054(4) 0.060(5) 0.019(4) 0.011(4) 0.007(3)
C11 0.083(6) 0.059(5) 0.057(5) 0.014(4) 0.008(4) -0.003(4)
C12 0.094(6) 0.065(5) 0.062(5) 0.023(4) -0.015(5) -0.014(5)
C13 0.060(4) 0.055(4) 0.071(5) 0.032(4) -0.008(4) -0.009(4)
C14 0.038(3) 0.038(3) 0.058(4) 0.025(3) -0.001(3) -0.004(3)
C15 0.030(3) 0.038(3) 0.069(4) 0.032(3) 0.002(3) -0.003(3)
C16 0.037(3) 0.051(4) 0.101(6) 0.041(4) 0.002(4) 0.000(3)
C17 0.036(4) 0.072(5) 0.131(8) 0.058(6) 0.021(5) 0.016(4)
C18 0.060(5) 0.072(5) 0.109(7) 0.044(5) 0.038(5) 0.021(4)
C19 0.051(4) 0.073(5) 0.081(5) 0.045(4) 0.025(4) 0.016(4)
C20 0.073(5) 0.072(6) 0.105(7) 0.047(5) -0.028(5) -0.008(5)
C21 0.050(4) 0.068(5) 0.125(8) 0.048(6) -0.017(5) 0.005(4)
C22 0.075(5) 0.053(4) 0.062(4) 0.033(4) 0.018(4) 0.007(4)
C23 0.080(5) 0.036(4) 0.069(5) 0.019(3) 0.019(4) 0.005(3)
C24 0.073(5) 0.047(4) 0.047(4) 0.021(3) 0.011(3) 0.021(4)
C25 0.056(4) 0.058(4) 0.045(4) 0.025(3) 0.007(3) 0.019(3)
C26 0.047(4) 0.067(5) 0.047(4) 0.029(3) 0.008(3) 0.014(3)
C27 0.056(4) 0.080(5) 0.067(5) 0.033(4) 0.016(4) 0.013(4)
C28 0.051(4) 0.117(8) 0.077(6) 0.044(5) 0.018(4) 0.016(5)
C29 0.061(5) 0.108(7) 0.070(5) 0.034(5) 0.021(4) 0.039(5)
C30 0.069(5) 0.078(5) 0.055(4) 0.026(4) 0.015(4) 0.034(4)
C31 0.060(4) 0.064(5) 0.066(5) 0.035(4) 0.007(4) 0.007(4)
C32 0.059(4) 0.092(6) 0.077(5) 0.050(5) -0.003(4) 0.008(4)
C33 0.062(5) 0.095(7) 0.053(4) 0.033(5) -0.002(4) -0.010(4)
C34 0.052(4) 0.074(5) 0.051(4) 0.025(4) 0.005(3) -0.013(4)
C35 0.044(3) 0.058(4) 0.047(4) 0.023(3) 0.008(3) -0.008(3)
C36 0.051(4) 0.045(4) 0.048(4) 0.016(3) 0.018(3) 0.001(3)
C37 0.065(4) 0.063(5) 0.061(5) 0.019(4) 0.026(4) 0.001(4)
C38 0.091(6) 0.048(4) 0.087(6) 0.021(4) 0.038(5) 0.021(4)
C39 0.090(6) 0.061(5) 0.075(6) 0.030(4) 0.030(5) 0.031(4)
C40 0.071(4) 0.056(4) 0.057(4) 0.023(4) 0.019(4) 0.018(4)
C41 0.076(5) 0.079(6) 0.050(4) 0.009(4) 0.011(4) -0.024(5)
C42 0.090(6) 0.068(5) 0.056(5) 0.007(4) 0.011(4) -0.018(5)
C43 0.094(13) 0.088(14) 0.098(15) 0.028(12) 0.029(12) -0.023(11)
C44 0.104(14) 0.110(16) 0.091(14) 0.014(12) 0.023(12) -0.018(13)
C45 0.13(2) 0.14(2) 0.14(2) 0.065(19) 0.030(19) 0.013(19)
C46 0.13(2) 0.14(2) 0.15(2) 0.055(18) 0.024(17) 0.021(17)

loop_
_atom_type_symbol
_atom_type_description
_atom_type_scat_dispersion_real
_atom_type_scat_dispersion_imag
_atom_type_scat_source
C C 0.0033 0.0016 'International Tables Vol C Tables 4.2.6.8 and 6.1.1.4'
H H 0.0000 0.0000 'International Tables Vol C Tables 4.2.6.8 and 6.1.1.4'
N N 0.0061 0.0033 'International Tables Vol C Tables 4.2.6.8 and 6.1.1.4'
O O 0.0106 0.0060 'International Tables Vol C Tables 4.2.6.8 and 6.1.1.4'
Ni Ni 0.3393 1.1124 'International Tables Vol C Tables 4.2.6.8 and 6.1.1.4'
Br Br -0.2901 2.4595 'International Tables Vol C Tables 4.2.6.8 and 6.1.1.4'
S S 0.1246 0.1234 'International Tables Vol C Tables 4.2.6.8 and 6.1.1.4'

loop_
_geom_angle_atom_site_label_1
_geom_angle_atom_site_label_2
_geom_angle_atom_site_label_3
_geom_angle
_geom_angle_site_symmetry_1
_geom_angle_site_symmetry_3
_geom_angle_publ_flag
O4 Ni1 N1 90.73(17) . . ?
O4 Ni1 N2 90.74(17) . . ?
N1 Ni1 N2 175.0(2) . . ?
O4 Ni1 O5 90.50(16) . . ?
N1 Ni1 O5 94.10(18) . . ?
N2 Ni1 O5 90.63(19) . . ?
O4 Ni1 O1 176.18(17) . . ?
N1 Ni1 O1 92.41(17) . . ?
N2 Ni1 O1 86.31(17) . . ?
O5 Ni1 O1 87.11(17) . . ?
O4 Ni1 N3 93.02(17) . . ?
N1 Ni1 N3 96.0(2) . . ?
N2 Ni1 N3 79.2(2) . . ?
O5 Ni1 N3 169.27(19) . . ?
O1 Ni1 N3 88.81(18) . . ?
O9 Ni2 N4 90.8(2) . . ?
O9 Ni2 N6 91.41(19) . . ?
N4 Ni2 N6 173.8(2) . . ?
O9 Ni2 O6 173.43(17) . . ?
N4 Ni2 O6 93.65(19) . . ?
N6 Ni2 O6 84.70(18) . . ?
O9 Ni2 O10 90.34(17) . . ?
N4 Ni2 O10 94.59(18) . . ?
N6 Ni2 O10 91.17(19) . . ?
O6 Ni2 O10 84.45(17) . . ?
O9 Ni2 N5 92.12(19) . . ?
N4 Ni2 N5 95.1(2) . . ?
N6 Ni2 N5 79.0(2) . . ?
O6 Ni2 N5 92.34(19) . . ?
O10 Ni2 N5 169.95(19) . . ?
C3 N1 C2 116.3(5) . . ?
C3 N1 Ni1 123.7(4) . . ?
C2 N1 Ni1 119.9(4) . . ?
C19 N2 C15 118.1(5) . . ?
C19 N2 Ni1 128.1(5) . . ?
C15 N2 Ni1 113.7(4) . . ?
C10 N3 C14 118.0(6) . . ?
C10 N3 Ni1 129.6(4) . . ?
C14 N3 Ni1 112.3(4) . . ?
C24 N4 C23 115.9(6) . . ?
C24 N4 Ni2 123.8(5) . . ?
C23 N4 Ni2 120.2(4) . . ?
C31 N5 C35 118.4(6) . . ?
C31 N5 Ni2 129.2(5) . . ?
C35 N5 Ni2 112.4(4) . . ?
C40 N6 C36 118.1(6) . . ?
C40 N6 Ni2 128.1(5) . . ?
C36 N6 Ni2 113.7(4) . . ?
S1 O1 Ni1 134.9(3) . . ?
C5 O4 Ni1 126.6(3) . . ?
Ni1 O5 H5A 110.2 . . ?
Ni1 O5 H5B 110.1 . . ?
H5A O5 H5B 108.6 . . ?
S2 O6 Ni2 133.5(3) . . ?
C26 O9 Ni2 126.8(4) . . ?
Ni2 O10 H10B 109.3 . . ?
Ni2 O10 H10C 109.3 . . ?
H10B O10 H10C 109.5 . . ?
C43 O11 H11 109.5 . . ?
C45 O12 H12 109.5 . . ?
C43 O11' H11' 109.5 . . ?
C45 O12' H12' 109.5 . . ?
H13A O13 H13B 108.1 . . ?
O2 S1 O3 113.3(3) . . ?
O2 S1 O1 112.3(3) . . ?
O3 S1 O1 111.8(3) . . ?
O2 S1 C1 106.5(3) . . ?
O3 S1 C1 106.7(3) . . ?
O1 S1 C1 105.6(3) . . ?
O7 S2 O8 111.5(3) . . ?
O7 S2 O6 112.7(3) . . ?
O8 S2 O6 112.3(3) . . ?
O7 S2 C22 107.8(3) . . ?
O8 S2 C22 106.7(3) . . ?
O6 S2 C22 105.3(3) . . ?
C2 C1 S1 112.5(5) . . ?
C2 C1 H1A 109.1 . . ?
S1 C1 H1A 109.1 . . ?
C2 C1 H1B 109.1 . . ?
S1 C1 H1B 109.1 . . ?
H1A C1 H1B 107.8 . . ?
N1 C2 C1 110.8(5) . . ?
N1 C2 H2A 109.5 . . ?
C1 C2 H2A 109.5 . . ?
N1 C2 H2B 109.5 . . ?
C1 C2 H2B 109.5 . . ?
H2A C2 H2B 108.1 . . ?
N1 C3 C4 127.4(5) . . ?
N1 C3 H3 116.3 . . ?
C4 C3 H3 116.3 . . ?
C9 C4 C5 120.5(5) . . ?
C9 C4 C3 115.8(5) . . ?
C5 C4 C3 123.4(5) . . ?
O4 C5 C4 124.7(5) . . ?
O4 C5 C6 119.0(5) . . ?
C4 C5 C6 116.3(5) . . ?
C7 C6 C5 121.7(6) . . ?
C7 C6 H6 119.2 . . ?
C5 C6 H6 119.2 . . ?
C6 C7 C8 120.5(6) . . ?
C6 C7 H7 119.8 . . ?
C8 C7 H7 119.8 . . ?
C9 C8 C7 120.5(6) . . ?
C9 C8 Br1 119.7(5) . . ?
C7 C8 Br1 119.8(5) . . ?
C8 C9 C4 120.5(5) . . ?
C8 C9 H9 119.7 . . ?
C4 C9 H9 119.7 . . ?
N3 C10 C11 123.6(7) . . ?
N3 C10 H10A 118.2 . . ?
C11 C10 H10A 118.2 . . ?
C12 C11 C10 118.4(8) . . ?
C12 C11 H11A 120.8 . . ?
C10 C11 H11A 120.8 . . ?
C11 C12 C13 120.6(7) . . ?
C11 C12 H12A 119.7 . . ?
C13 C12 H12A 119.7 . . ?
C14 C13 C12 116.4(7) . . ?
C14 C13 C20 119.4(8) . . ?
C12 C13 C20 124.3(8) . . ?
N3 C14 C13 122.8(6) . . ?
N3 C14 C15 117.5(5) . . ?
C13 C14 C15 119.7(6) . . ?
N2 C15 C16 122.2(6) . . ?
N2 C15 C14 117.2(5) . . ?
C16 C15 C14 120.6(6) . . ?
C15 C16 C17 117.7(7) . . ?
C15 C16 C21 118.0(7) . . ?
C17 C16 C21 124.3(7) . . ?
C18 C17 C16 119.7(7) . . ?
C18 C17 H17 120.2 . . ?
C16 C17 H17 120.2 . . ?
C17 C18 C19 119.6(8) . . ?
C17 C18 H18 120.2 . . ?
C19 C18 H18 120.2 . . ?
N2 C19 C18 122.6(7) . . ?
N2 C19 H19 118.7 . . ?
C18 C19 H19 118.7 . . ?
C21 C20 C13 120.7(8) . . ?
C21 C20 H20 119.7 . . ?
C13 C20 H20 119.7 . . ?
C20 C21 C16 121.6(7) . . ?
C20 C21 H21 119.2 . . ?
C16 C21 H21 119.2 . . ?
C23 C22 S2 113.4(5) . . ?
C23 C22 H22A 108.9 . . ?
S2 C22 H22A 108.9 . . ?
C23 C22 H22B 108.9 . . ?
S2 C22 H22B 108.9 . . ?
H22A C22 H22B 107.7 . . ?
N4 C23 C22 112.3(5) . . ?
N4 C23 H23A 109.1 . . ?
C22 C23 H23A 109.1 . . ?
N4 C23 H23B 109.1 . . ?
C22 C23 H23B 109.1 . . ?
H23A C23 H23B 107.9 . . ?
N4 C24 C25 127.2(6) . . ?
N4 C24 H24 116.4 . . ?
C25 C24 H24 116.4 . . ?
C26 C25 C30 119.6(7) . . ?
C26 C25 C24 124.4(6) . . ?
C30 C25 C24 115.8(6) . . ?
O9 C26 C25 124.3(6) . . ?
O9 C26 C27 118.3(6) . . ?
C25 C26 C27 117.4(6) . . ?
C28 C27 C26 121.6(8) . . ?
C28 C27 H27 119.2 . . ?
C26 C27 H27 119.2 . . ?
C29 C28 C27 119.6(8) . . ?
C29 C28 H28 120.2 . . ?
C27 C28 H28 120.2 . . ?
C30 C29 C28 120.9(8) . . ?
C30 C29 Br2 120.0(7) . . ?
C28 C29 Br2 119.1(7) . . ?
C29 C30 C25 120.8(8) . . ?
C29 C30 H30 119.6 . . ?
C25 C30 H30 119.6 . . ?
N5 C31 C32 122.2(7) . . ?
N5 C31 H31 118.9 . . ?
C32 C31 H31 118.9 . . ?
C33 C32 C31 119.7(7) . . ?
C33 C32 H32 120.2 . . ?
C31 C32 H32 120.2 . . ?
C32 C33 C34 119.8(7) . . ?
C32 C33 H33 120.1 . . ?
C34 C33 H33 120.1 . . ?
C33 C34 C35 116.1(7) . . ?
C33 C34 C41 124.3(7) . . ?
C35 C34 C41 119.5(7) . . ?
N5 C35 C34 123.8(6) . . ?
N5 C35 C36 117.7(5) . . ?
C34 C35 C36 118.5(6) . . ?
N6 C36 C37 122.6(6) . . ?
N6 C36 C35 117.1(6) . . ?
C37 C36 C35 120.4(6) . . ?
C36 C37 C42 119.1(7) . . ?
C36 C37 C38 116.4(7) . . ?
C42 C37 C38 124.5(7) . . ?
C39 C38 C37 119.1(7) . . ?
C39 C38 H38 120.4 . . ?
C37 C38 H38 120.4 . . ?
C38 C39 C40 121.5(7) . . ?
C38 C39 H39 119.3 . . ?
C40 C39 H39 119.3 . . ?
N6 C40 C39 122.4(7) . . ?
N6 C40 H40 118.8 . . ?
C39 C40 H40 118.8 . . ?
C42 C41 C34 122.1(7) . . ?
C42 C41 H41 118.9 . . ?
C34 C41 H41 118.9 . . ?
C41 C42 C37 120.3(8) . . ?
C41 C42 H42 119.8 . . ?
C37 C42 H42 119.8 . . ?
O11 C43 O11' 45.6(14) . . ?
O11 C43 C44 118.7(16) . . ?
O11' C43 C44 109.4(19) . . ?
O11 C43 H43A 107.6 . . ?
O11' C43 H43A 142.0 . . ?
C44 C43 H43A 107.6 . . ?
O11 C43 H43B 107.6 . . ?
O11' C43 H43B 68.9 . . ?
C44 C43 H43B 107.6 . . ?
H43A C43 H43B 107.1 . . ?
C43 C44 H44A 109.5 . . ?
C43 C44 H44B 109.5 . . ?
H44A C44 H44B 109.5 . . ?
C43 C44 H44C 109.5 . . ?
H44A C44 H44C 109.5 . . ?
H44B C44 H44C 109.5 . . ?
O12 C45 O12' 49.1(18) . . ?
O12 C45 C46 115(2) . . ?
O12' C45 C46 111(3) . . ?
O12 C45 H45A 108.4 . . ?
O12' C45 H45A 140.0 . . ?
C46 C45 H45A 108.4 . . ?
O12 C45 H45B 108.4 . . ?
O12' C45 H45B 63.7 . . ?
C46 C45 H45B 108.4 . . ?
H45A C45 H45B 107.5 . . ?
C45 C46 H46A 109.5 . . ?
C45 C46 H46B 109.5 . . ?
H46A C46 H46B 109.5 . . ?
C45 C46 H46C 109.5 . . ?
H46A C46 H46C 109.5 . . ?
H46B C46 H46C 109.5 . . ?

loop_
_geom_bond_atom_site_label_1
_geom_bond_atom_site_label_2
_geom_bond_distance
_geom_bond_site_symmetry_2
_geom_bond_publ_flag
Ni1 O4 2.005(4) . ?
Ni1 N1 2.046(5) . ?
Ni1 N2 2.082(5) . ?
Ni1 O5 2.083(4) . ?
Ni1 O1 2.097(4) . ?
Ni1 N3 2.106(5) . ?
Ni2 O9 1.996(4) . ?
Ni2 N4 2.047(5) . ?
Ni2 N6 2.082(5) . ?
Ni2 O6 2.099(4) . ?
Ni2 O10 2.106(4) . ?
Ni2 N5 2.126(5) . ?
Br1 C8 1.908(6) . ?
Br2 C29 1.913(8) . ?
N1 C3 1.279(7) . ?
N1 C2 1.473(7) . ?
N2 C19 1.321(9) . ?
N2 C15 1.351(8) . ?
N3 C10 1.314(8) . ?
N3 C14 1.363(7) . ?
N4 C24 1.283(8) . ?
N4 C23 1.465(8) . ?
N5 C31 1.322(8) . ?
N5 C35 1.343(8) . ?
N6 C40 1.338(8) . ?
N6 C36 1.355(8) . ?
O1 S1 1.461(4) . ?
O2 S1 1.432(5) . ?
O3 S1 1.452(5) . ?
O4 C5 1.293(7) . ?
O5 H5A 0.8501 . ?
O5 H5B 0.8501 . ?
O6 S2 1.454(4) . ?
O7 S2 1.447(5) . ?
O8 S2 1.449(5) . ?
O9 C26 1.308(7) . ?
O10 H10B 0.8500 . ?
O10 H10C 0.8500 . ?
O11 C43 1.28(3) . ?
O11 H11 0.8200 . ?
O12 C45 1.35(4) . ?
O12 H12 0.8200 . ?
O11' C43 1.41(5) . ?
O11' H11' 0.8200 . ?
O12' C45 1.41(5) . ?
O12' H12' 0.8200 . ?
O13 H13A 0.8500 . ?
O13 H13B 0.8500 . ?
S1 C1 1.764(7) . ?
S2 C22 1.765(7) . ?
C1 C2 1.542(9) . ?
C1 H1A 0.9700 . ?
C1 H1B 0.9700 . ?
C2 H2A 0.9700 . ?
C2 H2B 0.9700 . ?
C3 C4 1.451(8) . ?
C3 H3 0.9300 . ?
C4 C9 1.408(8) . ?
C4 C5 1.417(8) . ?
C5 C6 1.433(8) . ?
C6 C7 1.372(9) . ?
C6 H6 0.9300 . ?
C7 C8 1.377(9) . ?
C7 H7 0.9300 . ?
C8 C9 1.370(8) . ?
C9 H9 0.9300 . ?
C10 C11 1.385(10) . ?
C10 H10A 0.9300 . ?
C11 C12 1.350(11) . ?
C11 H11A 0.9300 . ?
C12 C13 1.416(12) . ?
C12 H12A 0.9300 . ?
C13 C14 1.385(9) . ?
C13 C20 1.444(11) . ?
C14 C15 1.424(9) . ?
C15 C16 1.394(8) . ?
C16 C17 1.416(11) . ?
C16 C21 1.448(11) . ?
C17 C18 1.319(11) . ?
C17 H17 0.9300 . ?
C18 C19 1.411(10) . ?
C18 H18 0.9300 . ?
C19 H19 0.9300 . ?
C20 C21 1.325(13) . ?
C20 H20 0.9300 . ?
C21 H21 0.9300 . ?
C22 C23 1.533(9) . ?
C22 H22A 0.9700 . ?
C22 H22B 0.9700 . ?
C23 H23A 0.9700 . ?
C23 H23B 0.9700 . ?
C24 C25 1.439(9) . ?
C24 H24 0.9300 . ?
C25 C26 1.401(9) . ?
C25 C30 1.408(9) . ?
C26 C27 1.412(9) . ?
C27 C28 1.382(11) . ?
C27 H27 0.9300 . ?
C28 C29 1.367(12) . ?
C28 H28 0.9300 . ?
C29 C30 1.360(11) . ?
C30 H30 0.9300 . ?
C31 C32 1.397(10) . ?
C31 H31 0.9300 . ?
C32 C33 1.365(11) . ?
C32 H32 0.9300 . ?
C33 C34 1.406(11) . ?
C33 H33 0.9300 . ?
C34 C35 1.407(9) . ?
C34 C41 1.432(11) . ?
C35 C36 1.438(9) . ?
C36 C37 1.421(9) . ?
C37 C42 1.425(10) . ?
C37 C38 1.430(11) . ?
C38 C39 1.336(11) . ?
C38 H38 0.9300 . ?
C39 C40 1.375(10) . ?
C39 H39 0.9300 . ?
C40 H40 0.9300 . ?
C41 C42 1.345(12) . ?
C41 H41 0.9300 . ?
C42 H42 0.9300 . ?
C43 C44 1.46(2) . ?
C43 H43A 0.9700 . ?
C43 H43B 0.9700 . ?
C44 H44A 0.9600 . ?
C44 H44B 0.9600 . ?
C44 H44C 0.9600 . ?
C45 C46 1.49(3) . ?
C45 H45A 0.9700 . ?
C45 H45B 0.9700 . ?
C46 H46A 0.9600 . ?
C46 H46B 0.9600 . ?
C46 H46C 0.9600 . ?

loop_
_geom_hbond_atom_site_label_D
_geom_hbond_atom_site_label_H
_geom_hbond_atom_site_label_A
_geom_hbond_distance_DH
_geom_hbond_distance_HA
_geom_hbond_distance_DA
_geom_hbond_angle_DHA
_geom_hbond_site_symmetry_A
O5 H5A O9 0.85 1.87 2.705(6) 169.1 .
O5 H5B O11 0.85 1.90 2.746(18) 171.6 .
O5 H5B O11' 0.85 1.98 2.72(2) 145.0 .
O10 H10B O4 0.85 2.19 2.705(6) 118.9 .
O10 H10C O5 0.85 2.53 3.267(6) 145.2 .
O11 H11 O3 0.82 2.04 2.713(16) 138.9 .
O12 H12 O7 0.82 2.05 2.87(3) 173.5 1_456
O11' H11' O3 0.82 2.07 2.81(3) 149.7 .
O12' H12' O7 0.82 2.44 3.16(4) 148.1 1_456
O13 H13A O8 0.85 1.90 2.741(9) 169.8 1_455
O13 H13B O10 0.85 1.99 2.826(7) 169.5 1_455
